data_9007723
loop_
_publ_author_name
'Blower, S. K.'
'Greaves, C.'

_publ_section_title
;
 The structure of beta-Bi2O3 from powder neutron diffraction data
;
_journal_name_full 'Acta Crystallographica, Section C'
_journal_page_first 587
_journal_page_last 589
_journal_paper_doi 10.1107/S0108270187011661
_journal_volume 44
_journal_year 1988
_chemical_compound_source Synthetic
_chemical_formula_structural Bi2O3
_chemical_formula_sum 'Bi2 O3'
_chemical_name_mineral Sphaerobismoite
_space_group_IT_number 114
_symmetry_space_group_name_Hall 'P -4 2n'
_symmetry_space_group_name_H-M 'P -4 21 c'
_cell_angle_alpha 90
_cell_angle_beta 90
_cell_angle_gamma 90
_cell_length_a 7.739
_cell_length_b 7.739
_cell_length_c 5.636
_cell_formula_units_Z 4
_cell_volume 337.552
_database_code_amcsd 0010069
_exptl_crystal_density_diffrn 9.169
_cod_database_code 9007723

loop_
_space_group_symop_operation_xyz
x,y,z
1/2-y,1/2-x,1/2+z
y,-x,-z
1/2-x,1/2+y,1/2-z
-x,-y,z
1/2+y,1/2+x,1/2+z
-y,x,-z
1/2+x,1/2-y,1/2-z

loop_
_atom_site_label
_atom_site_fract_x
_atom_site_fract_y
_atom_site_fract_z
_atom_site_U_iso_or_equiv
Bi 0.01740 0.25450 0.23850 0.01406
O1 0.29050 0.31250 0.02860 0.02166
O2 0.00000 0.50000 0.39390 0.01608

loop_
_cod_related_entry_id
_cod_related_entry_database
_cod_related_entry_code
1 ChemSpider 141426
2 AMCSD 0010069
